data_2105922
loop_
_publ_author_name
'Allan, David R.'
'Bailey, Daniel'
'Bird, Nigel'
'Blake, Alexander J.'
'Champness, Neil R.'
'Huang, Deguang'
'Keane, Conal P.'
'McMaster, Jonathan'
'Prior, Timothy J.'
'Tidey, Jeremiah P.'
'Schr\"oder, Martin'

_publ_section_title
;
 High-pressure studies of palladium and platinum thioether macrocyclic
 dihalide complexes
;
_journal_coeditor_code XK5015
_journal_issue 3
_journal_name_full 'Acta Crystallographica Section B'
_journal_page_first 469
_journal_page_last 486
_journal_paper_doi 10.1107/S2052520614008786
_journal_volume 70
_journal_year 2014
_chemical_formula_moiety 'C6 H12 I2 Pd S3'
_chemical_formula_sum 'C6 H12 I2 Pd S3'
_chemical_formula_weight 540.54
_chemical_name_systematic
;
 ?
;
_space_group_IT_number 19
_symmetry_cell_setting orthorhombic
_symmetry_space_group_name_Hall 'P 2ac 2ab'
_symmetry_space_group_name_H-M 'P 21 21 21'
_atom_sites_solution_hydrogens geom
_atom_sites_solution_primary isomor
_audit_creation_method SHELXL97
_cell_angle_alpha 90.00
_cell_angle_beta 90.00
_cell_angle_gamma 90.00
_cell_formula_units_Z 4
_cell_length_a 7.164(3)
_cell_length_b 11.705(10)
_cell_length_c 12.501(14)
_cell_measurement_reflns_used 1467
_cell_measurement_temperature 296(2)
_cell_measurement_theta_max 29.31
_cell_measurement_theta_min 2.31
_cell_volume 1048.3(15)
_computing_cell_refinement
;CrysAlisPro, Oxford Diffraction Ltd.,
Version 1.171.34.9 (release 08-12-2009 CrysAlis171 .NET)
(compiled Dec  8 2009,17:31:18)
;
_computing_data_collection 'CrystalClear (Rigaku, 2008)'
_computing_data_reduction
;
CrysAlisPro, Oxford Diffraction Ltd.,
Version 1.171.34.9 (release 08-12-2009 CrysAlis171 .NET)
(compiled Dec  8 2009,17:31:18)
;
_computing_publication_material 'enCIFer (Allen et al., 2004); PLATON (Spek, 2009)'
_computing_structure_refinement 'SHELXL97 (Sheldrick, 2008)'
_diffrn_ambient_temperature 296(2)
_diffrn_detector_area_resol_mean 28.57
_diffrn_measured_fraction_theta_full 0.482
_diffrn_measured_fraction_theta_max 0.426
_diffrn_measurement_device_type 'CrystalLogic kappa goniometer; Rigaku Saturn 724+ CCD area detector'
_diffrn_measurement_method \w
_diffrn_radiation_monochromator 'silicon double crystal'
_diffrn_radiation_source 'Diamond Light Source Beamline I19'
_diffrn_radiation_type synchrotron
_diffrn_radiation_wavelength 0.6889
_diffrn_reflns_av_R_equivalents 0.073
_diffrn_reflns_av_sigmaI/netI 0.087
_diffrn_reflns_limit_h_max 8
_diffrn_reflns_limit_h_min -10
_diffrn_reflns_limit_k_max 12
_diffrn_reflns_limit_k_min -13
_diffrn_reflns_limit_l_max 11
_diffrn_reflns_limit_l_min -12
_diffrn_reflns_number 3629
_diffrn_reflns_theta_full 27.50
_diffrn_reflns_theta_max 29.26
_diffrn_reflns_theta_min 2.31
_exptl_absorpt_coefficient_mu 7.465
_exptl_absorpt_correction_T_max 1.000
_exptl_absorpt_correction_T_min 0.665
_exptl_absorpt_process_details
;
CrysAlisPro, Oxford Diffraction Ltd.,
Version 1.171.34.40 (release 27-08-2010 CrysAlis171 .NET)
(compiled Aug 27 2010,11:50:40)
Empirical absorption correction using spherical harmonics,
 implemented in SCALE3 ABSPACK scaling algorithm.
;
_exptl_crystal_colour red
_exptl_crystal_density_diffrn 3.425
_exptl_crystal_description needle
_exptl_crystal_F_000 992
_exptl_crystal_size_max 0.17
_exptl_crystal_size_mid 0.04
_exptl_crystal_size_min 0.02
_refine_diff_density_max 3.30
_refine_diff_density_min -1.75
_refine_ls_abs_structure_details 'Flack H D (1983), Acta Cryst. A39, 876-881'
_refine_ls_abs_structure_Flack -0.13(9)
_refine_ls_extinction_method none
_refine_ls_goodness_of_fit_ref 1.06
_refine_ls_hydrogen_treatment constr
_refine_ls_matrix_type full
_refine_ls_number_parameters 109
_refine_ls_number_reflns 3634
_refine_ls_number_restraints 102
_refine_ls_restrained_S_all 1.05
_refine_ls_R_factor_all 0.0981
_refine_ls_R_factor_gt 0.0778
_refine_ls_shift/su_max 0.000
_refine_ls_shift/su_mean 0.000
_refine_ls_structure_factor_coef Fsqd
_refine_ls_weighting_details 'calc w=1/[\s^2^(Fo^2^)+(0.081P)^2^+0.377P] where P=(Fo^2^+2Fc^2^)/3'
_refine_ls_weighting_scheme calc
_refine_ls_wR_factor_gt 0.181
_refine_ls_wR_factor_ref 0.214
_reflns_number_gt 878
_reflns_number_total 1249
_reflns_threshold_expression >2sigma(I)
_cod_data_source_file xk5015sup1.cif
_cod_data_source_block cmpd_5_41.9_kbar
_cod_database_code 2105922
_cod_database_fobs_code 2105922

loop_
_symmetry_equiv_pos_as_xyz
'x, y, z'
'-x+1/2, -y, z+1/2'
'-x, y+1/2, -z+1/2'
'x+1/2, -y+1/2, -z'

loop_
_atom_site_type_symbol
_atom_site_label
_atom_site_fract_x
_atom_site_fract_y
_atom_site_fract_z
_atom_site_U_iso_or_equiv
_atom_site_adp_type
_atom_site_calc_flag
_atom_site_refinement_flags
_atom_site_occupancy
_atom_site_symmetry_multiplicity
Pd Pd1 0.9051(2) 0.12573(17) 0.60394(17) 0.0616(6) Uani d U 1 1
I I1 0.73649(19) 0.25317(14) 0.74122(16) 0.0707(5) Uani d U 1 1
I I2 1.16526(17) 0.07322(13) 0.74102(16) 0.0667(5) Uani d U 1 1
S S1 0.6917(7) -0.0925(5) 0.6061(6) 0.0664(15) Uani d DU 1 1
S S4 0.6827(7) 0.1821(5) 0.4849(5) 0.0582(12) Uani d DU 1 1
S S7 1.0493(7) 0.0286(5) 0.4680(6) 0.0611(12) Uani d DU 1 1
C C2 0.534(3) -0.0399(16) 0.5044(16) 0.065(3) Uani d DU 1 1
H H2A 0.5873 -0.0579 0.4350 0.078 Uiso calc R 1 1
H H2B 0.4178 -0.0815 0.5104 0.078 Uiso calc R 1 1
C C3 0.4908(19) 0.0854(13) 0.506(2) 0.063(3) Uani d DU 1 1
H H3A 0.4355 0.1031 0.5754 0.075 Uiso calc R 1 1
H H3B 0.3970 0.1005 0.4524 0.075 Uiso calc R 1 1
C C5 0.766(2) 0.1361(16) 0.3548(11) 0.058(3) Uani d DU 1 1
H H5A 0.6583 0.1209 0.3097 0.069 Uiso calc R 1 1
H H5B 0.8347 0.1984 0.3226 0.069 Uiso calc R 1 1
C C6 0.888(2) 0.0316(16) 0.3556(14) 0.057(3) Uani d DU 1 1
H H6A 0.9587 0.0290 0.2894 0.069 Uiso calc R 1 1
H H6B 0.8096 -0.0359 0.3582 0.069 Uiso calc R 1 1
C C8 1.042(2) -0.1194(11) 0.509(2) 0.065(3) Uani d DU 1 1
H H8A 1.1090 -0.1640 0.4560 0.078 Uiso calc R 1 1
H H8C 1.1107 -0.1261 0.5757 0.078 Uiso calc R 1 1
C C9 0.853(2) -0.1737(15) 0.5251(19) 0.069(3) Uani d DU 1 1
H H9C 0.8701 -0.2480 0.5580 0.083 Uiso calc R 1 1
H H9A 0.7965 -0.1860 0.4554 0.083 Uiso calc R 1 1

loop_
_atom_site_aniso_label
_atom_site_aniso_U_11
_atom_site_aniso_U_22
_atom_site_aniso_U_33
_atom_site_aniso_U_12
_atom_site_aniso_U_13
_atom_site_aniso_U_23
Pd1 0.0639(8) 0.0464(16) 0.074(2) 0.0006(9) -0.0059(9) -0.0018(8)
I1 0.0887(8) 0.0520(14) 0.0714(19) 0.0021(8) -0.0002(10) -0.0018(7)
I2 0.0677(7) 0.0573(15) 0.0752(19) 0.0008(7) -0.0079(10) 0.0023(7)
S1 0.072(2) 0.050(3) 0.077(6) -0.004(2) 0.001(3) -0.003(2)
S4 0.062(2) 0.044(3) 0.069(4) 0.001(2) 0.001(3) -0.003(2)
S7 0.062(2) 0.046(4) 0.075(4) -0.001(2) -0.005(2) 0.001(2)
C2 0.069(5) 0.050(5) 0.075(8) -0.009(4) -0.001(5) -0.011(5)
C3 0.063(5) 0.052(6) 0.073(8) -0.005(4) -0.001(5) -0.003(5)
C5 0.063(5) 0.040(7) 0.070(4) -0.002(5) -0.001(4) -0.006(5)
C6 0.061(6) 0.039(7) 0.072(5) -0.001(5) 0.001(5) 0.001(4)
C8 0.070(5) 0.047(4) 0.077(8) 0.006(5) -0.004(5) 0.001(4)
C9 0.082(5) 0.045(4) 0.080(8) 0.000(4) 0.005(6) 0.000(5)

loop_
_atom_type_symbol
_atom_type_description
_atom_type_scat_dispersion_real
_atom_type_scat_dispersion_imag
_atom_type_scat_source
C C 0.0033 0.0016 'International Tables Vol C Tables 4.2.6.8 and 6.1.1.4'
H H 0.0000 0.0000 'International Tables Vol C Tables 4.2.6.8 and 6.1.1.4'
S S 0.1246 0.1234 'International Tables Vol C Tables 4.2.6.8 and 6.1.1.4'
I I -0.4742 1.8119 'International Tables Vol C Tables 4.2.6.8 and 6.1.1.4'
Pt Pt -1.7033 8.3905 'International Tables Vol C Tables 4.2.6.8 and 6.1.1.4'

loop_
_geom_angle_atom_site_label_1
_geom_angle_atom_site_label_2
_geom_angle_atom_site_label_3
_geom_angle_site_symmetry_3
_geom_angle
S4 Pd1 S7 . 88.6(2)
S4 Pd1 I1 . 86.51(17)
S7 Pd1 I1 . 173.49(19)
S4 Pd1 I2 . 176.76(17)
S7 Pd1 I2 . 92.76(17)
I1 Pd1 I2 . 91.95(11)
S4 Pd1 S1 . 84.0(2)
S7 Pd1 S1 . 79.2(2)
I1 Pd1 S1 . 104.48(15)
I2 Pd1 S1 . 99.16(15)
S4 Pd1 S4 4_556 90.24(10)
S7 Pd1 S4 4_556 79.12(19)
I1 Pd1 S4 4_556 96.65(14)
I2 Pd1 S4 4_556 87.10(13)
S1 Pd1 S4 4_556 157.66(19)
Pd1 I1 I2 3_756 121.38(8)
C9 S1 C2 . 100.6(11)
C9 S1 Pd1 . 96.8(6)
C2 S1 Pd1 . 91.2(7)
C3 S4 C5 . 101.4(11)
C3 S4 Pd1 . 104.7(7)
C5 S4 Pd1 . 105.7(6)
C8 S7 C6 . 102.7(10)
C8 S7 Pd1 . 104.6(8)
C6 S7 Pd1 . 106.1(7)
C3 C2 S1 . 116.8(13)
C3 C2 H2A . 108.1
S1 C2 H2A . 108.1
C3 C2 H2B . 108.1
S1 C2 H2B . 108.1
H2A C2 H2B . 107.3
C2 C3 S4 . 117.0(14)
C2 C3 H3A . 108.1
S4 C3 H3A . 108.1
C2 C3 H3B . 108.1
S4 C3 H3B . 108.1
H3A C3 H3B . 107.3
C6 C5 S4 . 115.3(13)
C6 C5 H5A . 108.5
S4 C5 H5A . 108.5
C6 C5 H5B . 108.5
S4 C5 H5B . 108.5
H5A C5 H5B . 107.5
C5 C6 S7 . 113.0(12)
C5 C6 H6A . 109.0
S7 C6 H6A . 109.0
C5 C6 H6B . 109.0
S7 C6 H6B . 109.0
H6A C6 H6B . 107.8
C9 C8 S7 . 117.7(12)
C9 C8 H8A . 107.9
S7 C8 H8A . 107.9
C9 C8 H8C . 107.9
S7 C8 H8C . 107.9
H8A C8 H8C . 107.2
C8 C9 S1 . 115.3(13)
C8 C9 H9C . 108.5
S1 C9 H9C . 108.5
C8 C9 H9A . 108.5
S1 C9 H9A . 108.5
H9C C9 H9A . 107.5

loop_
_geom_bond_atom_site_label_1
_geom_bond_atom_site_label_2
_geom_bond_site_symmetry_2
_geom_bond_distance
Pd1 S4 . 2.278(6)
Pd1 S7 . 2.291(7)
Pd1 I1 . 2.575(3)
Pd1 I2 . 2.605(3)
Pd1 S1 . 2.977(7)
Pd1 S4 4_556 3.201(6)
I1 I2 3_756 3.818(4)
S1 C9 . 1.805(9)
S1 C2 . 1.807(9)
S4 C3 . 1.802(9)
S4 C5 . 1.813(9)
S7 C8 . 1.808(9)
S7 C6 . 1.820(9)
C2 C3 . 1.499(10)
C2 H2A . 0.9700
C2 H2B . 0.9700
C3 H3A . 0.9700
C3 H3B . 0.9700
C5 C6 . 1.504(9)
C5 H5A . 0.9700
C5 H5B . 0.9700
C6 H6A . 0.9700
C6 H6B . 0.9700
C8 C9 . 1.513(9)
C8 H8A . 0.9700
C8 H8C . 0.9700
C9 H9C . 0.9700
C9 H9A . 0.9700

loop_
_geom_torsion_atom_site_label_1
_geom_torsion_atom_site_label_2
_geom_torsion_atom_site_label_3
_geom_torsion_atom_site_label_4
_geom_torsion_site_symmetry_1
_geom_torsion_site_symmetry_4
_geom_torsion
S4 Pd1 I1 I2 . 3_756 -84.22(16)
S7 Pd1 I1 I2 . 3_756 -43.5(14)
I2 Pd1 I1 I2 . 3_756 92.93(9)
S1 Pd1 I1 I2 . 3_756 -167.09(14)
S4 Pd1 I1 I2 4_556 3_756 5.62(13)
S4 Pd1 S1 C9 . . 104.4(9)
S7 Pd1 S1 C9 . . 14.7(9)
I1 Pd1 S1 C9 . . -170.8(9)
I2 Pd1 S1 C9 . . -76.3(9)
S4 Pd1 S1 C9 4_556 . 28.6(11)
S4 Pd1 S1 C2 . . 3.6(7)
S7 Pd1 S1 C2 . . -86.1(8)
I1 Pd1 S1 C2 . . 88.4(7)
I2 Pd1 S1 C2 . . -177.1(7)
S4 Pd1 S1 C2 4_556 . -72.2(9)
S7 Pd1 S4 C3 . . 98.9(8)
I1 Pd1 S4 C3 . . -85.4(8)
I2 Pd1 S4 C3 . . -147(3)
S1 Pd1 S4 C3 . . 19.6(8)
S4 Pd1 S4 C3 4_556 . 178.0(8)
S7 Pd1 S4 C5 . . -7.7(7)
I1 Pd1 S4 C5 . . 168.1(7)
I2 Pd1 S4 C5 . . 106(3)
S1 Pd1 S4 C5 . . -87.0(7)
S4 Pd1 S4 C5 4_556 . 71.4(7)
S4 Pd1 S7 C8 . . -117.8(6)
I1 Pd1 S7 C8 . . -158.4(13)
I2 Pd1 S7 C8 . . 65.2(6)
S1 Pd1 S7 C8 . . -33.6(6)
S4 Pd1 S7 C8 4_556 . 151.7(6)
S4 Pd1 S7 C6 . . -9.5(8)
I1 Pd1 S7 C6 . . -50.2(16)
I2 Pd1 S7 C6 . . 173.4(7)
S1 Pd1 S7 C6 . . 74.6(8)
S4 Pd1 S7 C6 4_556 . -100.1(8)
C9 S1 C2 C3 . . -131.0(16)
Pd1 S1 C2 C3 . . -33.8(15)
S1 C2 C3 S4 . . 63(2)
C5 S4 C3 C2 . . 57.9(17)
Pd1 S4 C3 C2 . . -51.9(17)
C3 S4 C5 C6 . . -80.2(16)
Pd1 S4 C5 C6 . . 28.8(15)
S4 C5 C6 S7 . . -39(2)
C8 S7 C6 C5 . . 139.1(15)
Pd1 S7 C6 C5 . . 29.5(16)
C6 S7 C8 C9 . . -49(2)
Pd1 S7 C8 C9 . . 61.3(19)
S7 C8 C9 S1 . . -49(3)
C2 S1 C9 C8 . . 106.1(18)
Pd1 S1 C9 C8 . . 13.5(19)
